data_2008569
loop_
_publ_author_name
'Fitzgerald, Lawrence J.'
'Gerkin, Roger E.'

_publ_section_title
;
 Dipotassium naphthalene-1,8-dicarboxylate--potassium bicarbonate
;
_journal_issue 6
_journal_name_full 'Acta Crystallographica Section C'
_journal_page_first 918
_journal_page_last 921
_journal_paper_doi 10.1107/S0108270199002966
_journal_volume 55
_journal_year 1999
_chemical_formula_iupac 'K3 (C12 H6 O4 )(HCO3 )'
_chemical_formula_moiety 'C12 H6 K2 O4  .  C1 H1 K1 O3  '
_chemical_formula_sum 'C13 H7 K3 O7'
_chemical_formula_weight 392.49
_chemical_name_common 'dipotassium naphthalene-1,8-dicarboxylate.potassium bicarbonate'
_chemical_name_systematic ' ?'
_space_group_IT_number 61
_symmetry_cell_setting orthorhombic
_symmetry_space_group_name_Hall '-P 2ac 2ab'
_symmetry_space_group_name_H-M 'P b c a'
_cell_angle_alpha 90
_cell_angle_beta 90
_cell_angle_gamma 90
_cell_formula_units_Z 8
_cell_length_a 7.937(3)
_cell_length_b 37.789(4)
_cell_length_c 9.696(3)
_cell_measurement_reflns_used 25
_cell_measurement_temperature 296
_cell_measurement_theta_max 14.9
_cell_measurement_theta_min 13.4
_cell_volume 2908.1(15)
_computing_cell_refinement 'MSC/AFC Diffractometer Control Software'
_computing_data_collection
;
MSC/AFC Diffractometer Control Software (Molecular Structure
Corporation, 1988)
;
_computing_data_reduction 'TEXSAN (Molecular Structure Corporation, 1995)'
_computing_molecular_graphics 'ORTEPII (Johnson, 1976)'
_computing_publication_material 'TEXSAN and PLATON (Spek, 1990) '
_computing_structure_refinement TEXSAN
_computing_structure_solution 'SHELXS86 (Sheldrick, 1985)'
_diffrn_ambient_temperature 296
_diffrn_measurement_device_type AFC5S
_diffrn_measurement_method '\w scans '
_diffrn_radiation_monochromator graphite
_diffrn_radiation_source 'X-ray tube'
_diffrn_radiation_type MoK\a
_diffrn_radiation_wavelength 0.71073
_diffrn_reflns_av_R_equivalents 0
_diffrn_reflns_limit_h_max 10
_diffrn_reflns_limit_h_min 0
_diffrn_reflns_limit_k_max 49
_diffrn_reflns_limit_k_min 0
_diffrn_reflns_limit_l_max 0
_diffrn_reflns_limit_l_min -12
_diffrn_reflns_number 3348
_diffrn_reflns_theta_max 27.5
_diffrn_reflns_theta_min 2.0
_diffrn_standards_decay_% ' +-3.4 (average maximum relative intensity)'
_diffrn_standards_interval_count 150
_diffrn_standards_number 6
_exptl_absorpt_coefficient_mu 0.97
_exptl_absorpt_correction_T_max 0.890
_exptl_absorpt_correction_T_min 0.788
_exptl_absorpt_correction_type empirical
_exptl_absorpt_process_details 'psi-scan (North et al., 1968)'
_exptl_crystal_colour colorless
_exptl_crystal_density_diffrn 1.793
_exptl_crystal_density_method none
_exptl_crystal_description 'uncut plate'
_exptl_crystal_F_000 1584
_exptl_crystal_size_max 0.27
_exptl_crystal_size_mid 0.23
_exptl_crystal_size_min 0.12
_refine_diff_density_max 1.01
_refine_diff_density_min -0.97
_refine_ls_extinction_method none
_refine_ls_goodness_of_fit_ref 1.35
_refine_ls_hydrogen_treatment mixed
_refine_ls_matrix_type full
_refine_ls_number_parameters 212
_refine_ls_number_reflns 3348
_refine_ls_R_factor_gt 0.044
_refine_ls_shift/su_max 0.0009
_refine_ls_structure_factor_coef Fsqd
_refine_ls_weighting_details 'w = 1/ \s^2^(F^2^)'
_refine_ls_weighting_scheme calc
_refine_ls_wR_factor_ref 0.074
_reflns_number_gt 1980
_reflns_number_total 3348
_reflns_threshold_expression 'I > 2\sI'
_cod_data_source_file fr1190.cif
_cod_data_source_block 1
_cod_depositor_comments
;
The following automatic conversions were performed:
'_symmetry_cell_setting' value 'Orthorhombic' changed to 'orthorhombic'
according to '/home/saulius/struct/CIF-dictionaries/cif_core.dic'
dictionary named 'cif_core.dic' version 2.4.1 from 2010-06-29.

Automatic conversion script
Id: cif_fix_enum 1527 2010-12-29 10:47:43Z saulius 

The following automatic conversions were performed:

'_atom_site_adp_type' tag value 'Uij' was replaced with 'Uani' value
23 times.

Automatic conversion script
Id: cif_fix_values 1646 2011-03-28 12:23:43Z adriana 

The following automatic conversions were performed:

'_refine_ls_weighting_scheme' value '1/ \s^2^(F^2^)' was changed to
'calc'. New tag '_refine_ls_weighting_details' was created. The value
of the new tag was set to 'w = 1/ \s^2^(F^2^)'.

Automatic conversion script
Id: cif_fix_values 3143 2015-03-26 13:38:13Z robertas 
;
_cod_original_cell_volume 2908.0(10)
_cod_original_formula_sum 'C13 H7 K3 O7  '
_cod_database_code 2008569

loop_
_symmetry_equiv_pos_as_xyz
'  +x,  +y,  +z'
'1/2+x,1/2-y,  -z'
'  -x,1/2+y,1/2-z'
'1/2-x,  -y,1/2+z'
'  -x,  -y,  -z'
'1/2-x,1/2+y,  +z'
'  +x,1/2-y,1/2+z'
'1/2+x,  +y,1/2-z'

loop_
_atom_site_label
_atom_site_fract_x
_atom_site_fract_y
_atom_site_fract_z
_atom_site_U_iso_or_equiv
_atom_site_adp_type
_atom_site_calc_flag
_atom_site_calc_attached_atom
K1 .02840(10) .54785(2) .27389(9) .0257(2) Uani ? ?
K2 .09500(10) .45646(2) .10879(9) .0307(2) Uani ? ?
K3 -.23850(10) .39006(2) -.00252(9) .0274(2) Uani ? ?
O1 .1725(3) .58872(6) .7407(3) .0294(7) Uani ? ?
O2 .0597(3) .58364(6) .5297(2) .0223(7) Uani ? ?
O3 .4119(3) .60634(7) .4740(3) .0275(8) Uani ? ?
O4 .2875(3) .59841(6) .2696(3) .0289(8) Uani ? ?
O5 -.2298(3) .46286(6) -.0325(2) .0288(8) Uani ? ?
O6 -.4312(3) .47666(7) .1216(3) .0265(8) Uani ? ?
O7 -.1951(3) .50715(7) .1188(3) .0318(8) Uani ? ?
C1 .0870(4) .64118(9) .6229(4) .0200(9) Uani ? ?
C2 -.0026(5) .65560(10) .7309(4) .0310(10) Uani ? ?
C3 -.0570(6) .69100(10) .7292(5) .0380(10) Uani ? ?
C4 -.0190(6) .71193(10) .6208(5) .0390(10) Uani ? ?
C5 .1166(6) .72174(9) .3977(5) .0360(10) Uani ? ?
C6 .2075(6) .71010(10) .2877(4) .0380(10) Uani ? ?
C7 .2638(5) .67486(10) .2857(4) .0300(10) Uani ? ?
C8 .2310(5) .65171(9) .3913(4) .0207(10) Uani ? ?
C9 .1328(4) .66288(9) .5070(4) .0209(10) Uani ? ?
C10 .0766(5) .69910(10) .5082(4) .0280(10) Uani ? ?
C11 .1126(4) .60138(9) .6315(4) .0210(10) Uani ? ?
C12 .3147(5) .61534(10) .3779(4) .0230(10) Uani ? ?
C13 -.2751(5) .48238(9) .0653(4) .0220(10) Uani ? ?
H2 -.0291 .6408 .8109 .0370 Uiso calc C2
H3 -.1224 .7004 .8066 .0456 Uiso calc C3
H4 -.0584 .7365 .6200 .0463 Uiso calc C4
H5 .0784 .7464 .4001 .0429 Uiso calc C5
H6 .2333 .7260 .2109 .0453 Uiso calc C6
H7 .3288 .6665 .2061 .0355 Uiso calc C7
H8 -.480(7) .4560(10) .072(6) .13(2) Uiso ? ?

loop_
_atom_site_aniso_label
_atom_site_aniso_U_11
_atom_site_aniso_U_22
_atom_site_aniso_U_33
_atom_site_aniso_U_12
_atom_site_aniso_U_13
_atom_site_aniso_U_23
K1 .0253(4) .0259(4) .0257(5) .0014(4) -.0015(4) -.0019(4)
K2 .0349(5) .0332(5) .0241(5) .0063(5) -.0019(4) -.0015(4)
K3 .0240(4) .0344(5) .0237(4) .0010(4) .0011(4) .0000(4)
O1 .036(2) .0320(10) .0190(10) .0080(10) -.0040(10) .0020(10)
O2 .0250(10) .0210(10) .0210(10) -.0030(10) -.0020(10) -.0010(10)
O3 .0210(10) .033(2) .028(2) .0010(10) -.0050(10) .0060(10)
O4 .038(2) .0270(10) .0220(10) .0030(10) .0020(10) -.0070(10)
O5 .031(2) .031(2) .025(2) .0020(10) .0050(10) -.0080(10)
O6 .028(2) .028(2) .0240(10) -.0010(10) .0040(10) -.0010(10)
O7 .034(2) .028(2) .033(2) -.0040(10) -.0040(10) -.0100(10)
C1 .015(2) .023(2) .022(2) .000(2) -.002(2) -.004(2)
C2 .031(2) .032(2) .030(2) .003(2) .007(2) -.002(2)
C3 .042(3) .033(2) .039(3) .003(2) .015(2) -.012(2)
C4 .038(3) .023(2) .055(3) .007(2) .003(3) -.009(2)
C5 .042(3) .017(2) .048(3) .001(2) -.004(3) .004(2)
C6 .048(3) .026(2) .039(3) -.003(2) .001(2) .009(2)
C7 .038(3) .029(2) .023(2) -.001(2) .003(2) .002(2)
C8 .020(2) .021(2) .021(2) -.002(2) -.006(2) -.001(2)
C9 .019(2) .019(2) .024(2) -.004(2) -.005(2) .000(2)
C10 .026(2) .023(2) .036(2) -.001(2) -.001(2) -.002(2)
C11 .014(2) .028(2) .022(2) -.001(2) .003(2) .001(2)
C12 .018(2) .027(2) .023(2) -.004(2) .005(2) .004(2)
C13 .024(2) .021(2) .023(2) .003(2) -.003(2) .007(2)

loop_
_atom_type_symbol
_atom_type_scat_dispersion_real
_atom_type_scat_dispersion_imag
_atom_type_scat_source
H 0 0 'Stewart, Davidson & Simpson (1965)'
C 0.003 0.002 'Creagh & McAuley (1992)'
O 0.011 0.006 'Creagh & McAuley (1992)'
K 0.200 0.250 'Creagh & McAuley (1992)'

loop_
_geom_angle_atom_site_label_1
_geom_angle_atom_site_label_2
_geom_angle_atom_site_label_3
_geom_angle_site_symmetry_1
_geom_angle_site_symmetry_3
_geom_angle
_geom_angle_publ_flag
O2 K1 O4 ? ? 67.93(7) no
O2 K1 O4 ? 8_455 82.13(7) no
O2 K1 O5 ? 4_465 65.99(7) no
O2 K1 O5 ? 5_565 137.17(8) no
O2 K1 O6 ? 8_555 97.32(7) no
O2 K1 O7 ? ? 142.25(8) no
O2 K1 O7 ? 8_555 82.62(8) no
O4 K1 O4 ? 8_455 91.97(7) no
O4 K1 O5 ? 4_465 131.96(8) no
O4 K1 O5 ? 5_565 71.03(7) no
O4 K1 O6 ? 8_555 123.84(8) no
O4 K1 O7 ? ? 146.44(8) no
O4 K1 O7 ? 8_555 79.06(8) no
O4 K1 O5 8_455 4_465 69.17(7) no
O4 K1 O5 8_455 5_565 111.28(8) no
O4 K1 O6 8_455 8_555 141.36(8) no
O4 K1 O7 8_455 ? 81.81(8) no
O4 K1 O7 8_455 8_555 164.35(8) no
O5 K1 O5 4_465 5_565 156.66(9) no
O5 K1 O6 4_465 8_555 75.36(7) no
O5 K1 O7 4_465 ? 76.39(8) no
O5 K1 O7 4_465 8_555 107.42(8) no
O5 K1 O6 5_565 8_555 95.33(8) no
O5 K1 O7 5_565 ? 80.57(8) no
O5 K1 O7 5_565 8_555 78.12(8) no
O6 K1 O7 8_555 ? 75.32(8) no
O6 K1 O7 8_555 8_555 44.84(7) no
O7 K1 O7 ? 8_555 112.69(10) no
O1 K2 O1 4_564 5_566 84.32(6) no
O1 K2 O2 4_564 4_564 42.87(7) no
O1 K2 O3 4_564 4_564 72.65(8) no
O1 K2 O5 4_564 ? 146.92(8) no
O1 K2 O6 4_564 8_555 77.59(8) no
O1 K2 O7 4_564 ? 151.04(8) no
O1 K2 O7 4_564 5_565 118.88(9) no
O1 K2 O2 5_566 4_564 115.89(7) no
O1 K2 O3 5_566 4_564 74.35(7) no
O1 K2 O5 5_566 ? 70.25(7) no
O1 K2 O6 5_566 8_555 69.51(8) no
O1 K2 O7 5_566 ? 79.05(7) no
O1 K2 O7 5_566 5_565 149.71(8) no
O2 K2 O3 4_564 4_564 59.40(7) no
O2 K2 O5 4_564 ? 132.51(7) no
O2 K2 O6 4_564 8_555 115.07(8) no
O2 K2 O7 4_564 ? 163.99(7) no
O2 K2 O7 4_564 5_565 78.25(7) no
O3 K2 O5 4_564 ? 80.15(7) no
O3 K2 O6 4_564 8_555 134.82(8) no
O3 K2 O7 4_564 ? 124.04(8) no
O3 K2 O7 4_564 5_565 93.30(8) no
O5 K2 O6 ? 8_555 110.95(8) no
O5 K2 O7 ? ? 44.45(7) no
O5 K2 O7 ? 5_565 80.55(8) no
O6 K2 O7 8_555 ? 74.45(8) no
O6 K2 O7 8_555 5_565 131.12(8) no
O7 K2 O7 ? 5_565 85.83(8) no
O1 K3 O2 5_566 4_464 88.05(8) no
O1 K3 O3 5_566 4_564 82.77(8) no
O1 K3 O4 5_566 5_565 153.18(8) no
O1 K3 O5 5_566 ? 78.44(7) no
O2 K3 O3 4_464 4_564 155.77(9) no
O2 K3 O4 4_464 5_565 85.18(8) no
O2 K3 O5 4_464 ? 71.11(8) no
O3 K3 O4 4_564 5_565 92.97(9) no
O3 K3 O5 4_564 ? 85.07(8) no
O4 K3 O5 5_565 ? 74.81(7) no
C13 O6 H8 ? ? 106(3) no
C2 C1 C9 ? ? 119.9(3) no
C2 C1 C11 ? ? 114.7(3) no
C9 C1 C11 ? ? 125.0(3) no
C1 C2 C3 ? ? 121.7(4) no
C1 C2 H2 ? ? 119.1 no
C3 C2 H2 ? ? 119.1 no
C2 C3 C4 ? ? 119.9(4) no
C2 C3 H3 ? ? 120.0 no
C4 C3 H3 ? ? 120.0 no
C3 C4 C10 ? ? 121.3(4) no
C3 C4 H4 ? ? 119.4 no
C10 C4 H4 ? ? 119.4 no
C6 C5 C10 ? ? 121.3(4) no
C6 C5 H5 ? ? 119.3 no
C10 C5 H5 ? ? 119.3 no
C5 C6 C7 ? ? 119.1(4) no
C5 C6 H6 ? ? 120.4 no
C7 C6 H6 ? ? 120.4 no
C6 C7 C8 ? ? 122.2(4) no
C6 C7 H7 ? ? 118.9 no
C8 C7 H7 ? ? 118.9 no
C7 C8 C9 ? ? 120.1(3) no
C7 C8 C12 ? ? 115.2(3) no
C9 C8 C12 ? ? 124.6(3) no
C1 C9 C8 ? ? 125.6(3) no
C1 C9 C10 ? ? 117.2(3) no
C8 C9 C10 ? ? 117.1(3) no
C4 C10 C5 ? ? 120.0(4) no
C4 C10 C9 ? ? 119.9(4) no
C5 C10 C9 ? ? 120.1(4) no
O1 C11 O2 ? ? 125.6(3) yes
O1 C11 C1 ? ? 118.3(3) yes
O2 C11 C1 ? ? 115.9(3) yes
O3 C12 O4 ? ? 126.3(4) yes
O3 C12 C8 ? ? 116.5(3) yes
O4 C12 C8 ? ? 117.1(3) yes
O5 C13 O6 ? ? 117.9(3) yes
O5 C13 O7 ? ? 127.7(4) yes
O6 C13 O7 ? ? 114.4(3) yes

loop_
_geom_bond_atom_site_label_1
_geom_bond_atom_site_label_2
_geom_bond_site_symmetry_1
_geom_bond_site_symmetry_2
_geom_bond_distance
_geom_bond_publ_flag
K1 K1 ? 8_555 3.996(2) no
K1 K1 ? 8_455 3.996(2) no
K1 K2 ? 5_565 3.8410(10) no
K1 K3 ? 5_565 3.9000(10) no
K1 O2 ? ? 2.836(3) no
K1 O4 ? ? 2.807(3) no
K1 O4 ? 8_455 2.736(3) no
K1 O5 ? 4_465 3.050(3) no
K1 O5 ? 5_565 2.863(3) no
K1 O6 ? 8_555 2.892(3) no
K1 O7 ? ? 2.788(3) no
K1 O7 ? 8_555 2.875(3) no
K2 K2 ? 5_565 4.190(2) no
K2 K3 ? ? 3.804(2) no
K2 O1 ? 4_564 2.821(3) no
K2 O1 ? 5_566 3.091(3) no
K2 O2 ? 4_564 3.224(3) no
K2 O3 ? 4_564 2.710(3) no
K2 O5 ? ? 2.929(3) no
K2 O6 ? 8_555 2.731(3) no
K2 O7 ? ? 2.997(3) no
K2 O7 ? 5_565 2.719(3) no
K3 O1 ? 5_566 2.714(3) no
K3 O2 ? 4_464 2.754(3) no
K3 O3 ? 4_564 2.606(3) no
K3 O4 ? 5_565 2.654(3) no
K3 O5 ? ? 2.767(3) no
O1 C11 ? ? 1.255(4) yes
O2 C11 ? ? 1.265(4) yes
O3 C12 ? ? 1.257(4) yes
O4 C12 ? ? 1.248(4) yes
O5 C13 ? ? 1.254(4) yes
O6 C13 ? ? 1.371(4) yes
O6 H8 ? ? 1.00(5) no
O7 C13 ? ? 1.245(4) yes
C1 C2 ? ? 1.378(5) no
C1 C9 ? ? 1.437(5) no
C1 C11 ? ? 1.520(5) no
C2 C3 ? ? 1.404(5) no
C2 H2 ? ? .980 no
C3 C4 ? ? 1.350(6) no
C3 H3 ? ? .980 no
C4 C10 ? ? 1.415(5) no
C4 H4 ? ? .980 no
C5 C6 ? ? 1.361(6) no
C5 C10 ? ? 1.407(5) no
C5 H5 ? ? .980 no
C6 C7 ? ? 1.404(5) no
C6 H6 ? ? .980 no
C7 C8 ? ? 1.372(5) no
C7 H7 ? ? .980 no
C8 C9 ? ? 1.430(5) no
C8 C12 ? ? 1.532(5) no
C9 C10 ? ? 1.440(5) no
